data_4324636
loop_
_publ_author_name
'Igor O. Koshevoy'
'Chia-Li Lin'
'Antti J. Karttunen'
'Janne J\"anis'
'Matti Haukka'
'Sergey P. Tunik'
'Pi-Tai Chou'
'Tapani A. Pakkanen'

_publ_section_title
;
 Stepwise 1D Growth of Luminescent Au(I)-Ag(I) Phosphine-Alkynyl Clusters:
 Synthesis, Photophysical, and Theoretical Studies
;
_journal_name_full 'Inorganic Chemistry'
_journal_page_first 2395
_journal_page_last 2403
_journal_paper_doi 10.1021/ic102204h
_journal_volume 50
_journal_year 2011
_chemical_formula_moiety 'C152 H100 Ag6 Au8 P4, 2(F6 P), 2(C H4 O), H2 O'
_chemical_formula_sum 'C154 H110 Ag6 Au8 F12 O3 P6'
_chemical_formula_weight 4645.19
_chemical_name_systematic
; 
 ? 
;
_space_group_IT_number 60
_symmetry_cell_setting orthorhombic
_symmetry_space_group_name_Hall '-P 2n 2ab'
_symmetry_space_group_name_H-M 'P b c n'
_atom_sites_solution_hydrogens geom
_atom_sites_solution_primary direct
_atom_sites_solution_secondary difmap
_audit_creation_method SHELXL-97
_cell_angle_alpha 90.00
_cell_angle_beta 90.00
_cell_angle_gamma 90.00
_cell_formula_units_Z 4
_cell_length_a 18.0224(4)
_cell_length_b 28.5223(6)
_cell_length_c 28.2868(7)
_cell_measurement_reflns_used 9892
_cell_measurement_temperature 100(2)
_cell_measurement_theta_max 29.19
_cell_measurement_theta_min 2.54
_cell_volume 14540.6(6)
_computing_cell_refinement 'SAINT (Bruker AXS, 2009)'
_computing_data_collection 'APEX2 (Bruker AXS, 2009)'
_computing_data_reduction 'SAINT (Bruker AXS, 2009)'
_computing_molecular_graphics 'Diamond v.3.2c (Brandenburg, 2009)'
_computing_publication_material 'SHELXL-97 (Sheldrick, 2008)'
_computing_structure_refinement 'SHELXL-97 (Sheldrick, 2008)'
_computing_structure_solution 'SHELXS-97 (Sheldrick, 2008)'
_diffrn_ambient_temperature 100(2)
_diffrn_detector_area_resol_mean 16
_diffrn_measured_fraction_theta_full 0.997
_diffrn_measured_fraction_theta_max 0.997
_diffrn_measurement_device '62mm x 62mm CCD camera on three-circle goniostat'
_diffrn_measurement_device_type 'Bruker SMART APEX II CCD'
_diffrn_measurement_method '\f scans and \w scans'
_diffrn_radiation_monochromator 'flat graphite crystal'
_diffrn_radiation_source 'fine-focus sealed tube'
_diffrn_radiation_type MoK\a
_diffrn_radiation_wavelength 0.71073
_diffrn_reflns_av_R_equivalents 0.0783
_diffrn_reflns_av_sigmaI/netI 0.0515
_diffrn_reflns_limit_h_max 24
_diffrn_reflns_limit_h_min -24
_diffrn_reflns_limit_k_max 39
_diffrn_reflns_limit_k_min -32
_diffrn_reflns_limit_l_max 34
_diffrn_reflns_limit_l_min -38
_diffrn_reflns_number 127402
_diffrn_reflns_theta_full 29.34
_diffrn_reflns_theta_max 29.34
_diffrn_reflns_theta_min 1.96
_exptl_absorpt_coefficient_mu 8.956
_exptl_absorpt_correction_T_max 0.4740
_exptl_absorpt_correction_T_min 0.2017
_exptl_absorpt_correction_type numerical
_exptl_absorpt_process_details 'SADABS (Sheldrick, 2008)'
_exptl_crystal_colour orange
_exptl_crystal_density_diffrn 2.122
_exptl_crystal_description block
_exptl_crystal_F_000 8680
_exptl_crystal_size_max 0.26
_exptl_crystal_size_mid 0.25
_exptl_crystal_size_min 0.10
_refine_diff_density_max 1.804
_refine_diff_density_min -1.245
_refine_diff_density_rms 0.195
_refine_ls_extinction_method none
_refine_ls_goodness_of_fit_ref 1.030
_refine_ls_hydrogen_treatment constr
_refine_ls_matrix_type full
_refine_ls_number_parameters 857
_refine_ls_number_reflns 19909
_refine_ls_number_restraints 0
_refine_ls_restrained_S_all 1.030
_refine_ls_R_factor_all 0.0686
_refine_ls_R_factor_gt 0.0360
_refine_ls_shift/su_max 0.002
_refine_ls_shift/su_mean 0.000
_refine_ls_structure_factor_coef Fsqd
_refine_ls_weighting_details 'calc w=1/[\s^2^(Fo^2^)+(0.0368P)^2^+32.2202P] where P=(Fo^2^+2Fc^2^)/3'
_refine_ls_weighting_scheme calc
_refine_ls_wR_factor_gt 0.0777
_refine_ls_wR_factor_ref 0.0891
_reflns_number_gt 14055
_reflns_number_total 19909
_reflns_threshold_expression >2sigma(I)
_cod_data_source_file ic102204h_si_002_1.cif
_cod_data_source_block 1
_cod_database_code 4324636

loop_
_symmetry_equiv_pos_as_xyz
'x, y, z'
'-x+1/2, -y+1/2, z+1/2'
'x+1/2, -y+1/2, -z'
'-x, y, -z+1/2'
'-x, -y, -z'
'x-1/2, y-1/2, -z-1/2'
'-x-1/2, y-1/2, z'
'x, -y, z-1/2'

loop_
_atom_site_label
_atom_site_type_symbol
_atom_site_fract_x
_atom_site_fract_y
_atom_site_fract_z
_atom_site_U_iso_or_equiv
_atom_site_adp_type
_atom_site_occupancy
_atom_site_symmetry_multiplicity
_atom_site_calc_flag
_atom_site_refinement_flags
Au1 Au 0.894553(12) -0.049571(7) 0.333009(9) 0.02506(6) Uani 1 1 d .
Au2 Au 0.927300(11) 0.043736(7) 0.287228(9) 0.02410(6) Uani 1 1 d .
Au3 Au 0.924399(11) 0.165718(7) 0.287406(9) 0.02373(5) Uani 1 1 d .
Au4 Au 0.853692(12) 0.261743(7) 0.296468(9) 0.02529(6) Uani 1 1 d .
Ag1 Ag 1.05902(3) -0.020798(15) 0.30065(2) 0.03735(13) Uani 1 1 d .
Ag2 Ag 1.05948(2) 0.104577(14) 0.303209(17) 0.02531(10) Uani 1 1 d .
Ag3 Ag 1.05588(3) 0.230271(15) 0.297541(18) 0.03182(11) Uani 1 1 d .
P1 P 0.77991(8) -0.02029(5) 0.34796(6) 0.0241(3) Uani 1 1 d .
P2 P 0.79952(8) 0.23341(5) 0.36310(6) 0.0266(3) Uani 1 1 d .
P3 P 0.56412(10) 0.10027(7) 0.44833(9) 0.0505(5) Uani 1 1 d .
F1 F 0.4947(3) 0.0995(2) 0.4820(3) 0.119(3) Uani 1 1 d .
F2 F 0.5214(3) 0.1316(2) 0.4109(3) 0.096(2) Uani 1 1 d .
F3 F 0.5907(3) 0.14716(17) 0.4752(2) 0.0887(18) Uani 1 1 d .
F4 F 0.6086(3) 0.06962(15) 0.48589(17) 0.0627(13) Uani 1 1 d .
F5 F 0.5403(3) 0.05376(18) 0.4223(2) 0.0857(18) Uani 1 1 d .
F6 F 0.6360(2) 0.10266(17) 0.41679(19) 0.0658(14) Uani 1 1 d .
O1 O 0.7421(4) 0.1376(2) 0.5204(3) 0.081(2) Uani 1 1 d .
H1O H 0.6882 0.1379 0.5137 0.121 Uiso 1 1 d R
O2 O 0.6236(14) 0.1304(5) 0.2872(6) 0.144(9) Uani 0.50 1 d P
H2A H 0.5904 0.1084 0.2722 0.216 Uiso 0.50 1 d PR
H2B H 0.6255 0.1253 0.3166 0.216 Uiso 0.50 1 d PR
C1 C 0.7150(3) -0.0297(2) 0.3006(2) 0.0325(15) Uani 1 1 d .
C2 C 0.6539(4) -0.0014(3) 0.2937(4) 0.063(3) Uani 1 1 d .
H2 H 0.6453 0.0248 0.3136 0.076 Uiso 1 1 calc R
C3 C 0.6051(5) -0.0120(4) 0.2573(4) 0.083(4) Uani 1 1 d .
H3 H 0.5629 0.0073 0.2523 0.099 Uiso 1 1 calc R
C4 C 0.6167(6) -0.0496(3) 0.2285(4) 0.073(3) Uani 1 1 d .
H4 H 0.5824 -0.0562 0.2039 0.088 Uiso 1 1 calc R
C5 C 0.6758(5) -0.0770(3) 0.2345(3) 0.057(2) Uani 1 1 d .
H5 H 0.6837 -0.1031 0.2143 0.069 Uiso 1 1 calc R
C6 C 0.7254(4) -0.0673(2) 0.2706(3) 0.0444(18) Uani 1 1 d .
H6 H 0.7676 -0.0868 0.2747 0.053 Uiso 1 1 calc R
C7 C 0.7369(3) -0.04432(18) 0.4005(2) 0.0257(13) Uani 1 1 d .
C8 C 0.6878(3) -0.0185(2) 0.4280(2) 0.0327(14) Uani 1 1 d .
H8 H 0.6795 0.0137 0.4212 0.039 Uiso 1 1 calc R
C9 C 0.6511(4) -0.0396(3) 0.4649(3) 0.0418(17) Uani 1 1 d .
H9 H 0.6181 -0.0219 0.4840 0.050 Uiso 1 1 calc R
C10 C 0.6622(4) -0.0871(3) 0.4745(3) 0.0412(17) Uani 1 1 d .
H10 H 0.6359 -0.1019 0.4995 0.049 Uiso 1 1 calc R
C11 C 0.7119(4) -0.1125(2) 0.4474(3) 0.0376(16) Uani 1 1 d .
H11 H 0.7207 -0.1445 0.4544 0.045 Uiso 1 1 calc R
C12 C 0.7489(3) -0.09155(19) 0.4101(2) 0.0305(14) Uani 1 1 d .
H12 H 0.7822 -0.1093 0.3912 0.037 Uiso 1 1 calc R
C13 C 0.7793(3) 0.04063(18) 0.3569(2) 0.0276(14) Uani 1 1 d .
C14 C 0.7832(3) 0.08211(19) 0.3607(2) 0.0262(13) Uani 1 1 d .
C15 C 0.7880(3) 0.13004(18) 0.3635(2) 0.0289(14) Uani 1 1 d .
C16 C 0.7920(3) 0.17205(18) 0.3650(2) 0.0275(13) Uani 1 1 d .
C17 C 0.7035(3) 0.25227(18) 0.3686(2) 0.0242(12) Uani 1 1 d .
C18 C 0.6861(4) 0.2976(2) 0.3554(3) 0.0366(16) Uani 1 1 d .
H18 H 0.7238 0.3180 0.3441 0.044 Uiso 1 1 calc R
C19 C 0.6140(4) 0.3131(2) 0.3588(3) 0.0423(18) Uani 1 1 d .
H19 H 0.6023 0.3445 0.3504 0.051 Uiso 1 1 calc R
C20 C 0.5592(4) 0.2840(2) 0.3740(3) 0.0462(19) Uani 1 1 d .
H20 H 0.5094 0.2948 0.3751 0.055 Uiso 1 1 calc R
C21 C 0.5757(4) 0.2385(3) 0.3878(3) 0.052(2) Uani 1 1 d .
H21 H 0.5376 0.2185 0.3993 0.062 Uiso 1 1 calc R
C22 C 0.6479(4) 0.2224(2) 0.3849(3) 0.0400(17) Uani 1 1 d .
H22 H 0.6595 0.1911 0.3939 0.048 Uiso 1 1 calc R
C23 C 0.8474(3) 0.24840(19) 0.4172(2) 0.0296(14) Uani 1 1 d .
C24 C 0.9034(4) 0.2821(2) 0.4158(3) 0.0375(16) Uani 1 1 d .
H24 H 0.9153 0.2972 0.3869 0.045 Uiso 1 1 calc R
C25 C 0.9413(4) 0.2936(2) 0.4563(3) 0.0421(18) Uani 1 1 d .
H25 H 0.9793 0.3167 0.4553 0.051 Uiso 1 1 calc R
C26 C 0.9245(4) 0.2717(3) 0.4981(3) 0.050(2) Uani 1 1 d .
H26 H 0.9515 0.2792 0.5259 0.060 Uiso 1 1 calc R
C27 C 0.8684(5) 0.2388(3) 0.4998(3) 0.058(2) Uani 1 1 d .
H27 H 0.8562 0.2242 0.5289 0.070 Uiso 1 1 calc R
C28 C 0.8303(4) 0.2273(3) 0.4596(3) 0.0471(18) Uani 1 1 d .
H28 H 0.7919 0.2046 0.4609 0.056 Uiso 1 1 calc R
C29 C 0.8955(3) 0.29353(19) 0.2390(2) 0.0268(13) Uani 1 1 d .
C30 C 0.9874(3) 0.18001(18) 0.3438(2) 0.0283(14) Uani 1 1 d .
C31 C 1.0235(3) 0.19302(19) 0.3774(2) 0.0289(13) Uani 1 1 d .
C32 C 1.0641(3) 0.20378(19) 0.4195(2) 0.0305(14) Uani 1 1 d .
C33 C 1.1164(4) 0.2392(2) 0.4205(3) 0.0429(17) Uani 1 1 d .
H33 H 1.1254 0.2573 0.3929 0.051 Uiso 1 1 calc R
C34 C 1.1557(5) 0.2484(3) 0.4616(3) 0.055(2) Uani 1 1 d .
H34 H 1.1899 0.2737 0.4624 0.066 Uiso 1 1 calc R
C35 C 1.1455(5) 0.2211(3) 0.5011(3) 0.058(2) Uani 1 1 d .
H35 H 1.1737 0.2268 0.5288 0.070 Uiso 1 1 calc R
C36 C 1.0950(5) 0.1859(3) 0.5002(3) 0.058(2) Uani 1 1 d .
H36 H 1.0881 0.1670 0.5275 0.070 Uiso 1 1 calc R
C37 C 1.0533(4) 0.1772(2) 0.4599(3) 0.0421(17) Uani 1 1 d .
H37 H 1.0172 0.1529 0.4600 0.051 Uiso 1 1 calc R
C38 C 0.8576(3) 0.15768(18) 0.2318(2) 0.0261(13) Uani 1 1 d .
C39 C 0.9877(3) 0.05231(18) 0.3462(3) 0.0290(14) Uani 1 1 d .
C40 C 1.0148(3) 0.05238(19) 0.3855(3) 0.0306(15) Uani 1 1 d .
C41 C 1.0385(3) 0.05282(19) 0.4337(2) 0.0304(14) Uani 1 1 d .
C42 C 1.1125(4) 0.0459(2) 0.4468(3) 0.0395(16) Uani 1 1 d .
H42 H 1.1492 0.0408 0.4233 0.047 Uiso 1 1 calc R
C43 C 1.1323(4) 0.0465(3) 0.4937(3) 0.049(2) Uani 1 1 d .
H43 H 1.1827 0.0416 0.5023 0.059 Uiso 1 1 calc R
C44 C 1.0802(4) 0.0540(3) 0.5286(3) 0.0483(19) Uani 1 1 d .
H44 H 1.0947 0.0548 0.5608 0.058 Uiso 1 1 calc R
C45 C 1.0073(4) 0.0605(2) 0.5164(3) 0.0463(18) Uani 1 1 d .
H45 H 0.9712 0.0654 0.5403 0.056 Uiso 1 1 calc R
C46 C 0.9860(4) 0.0599(2) 0.4696(3) 0.0364(15) Uani 1 1 d .
H46 H 0.9353 0.0643 0.4615 0.044 Uiso 1 1 calc R
C47 C 0.9919(3) -0.08269(18) 0.3246(3) 0.0329(15) Uani 1 1 d .
C48 C 1.0481(4) -0.1057(2) 0.3213(3) 0.0387(17) Uani 1 1 d .
C49 C 1.1099(3) -0.1382(2) 0.3216(3) 0.0398(17) Uani 1 1 d .
C50 C 1.1444(4) -0.1502(3) 0.3645(3) 0.053(2) Uani 1 1 d .
H50 H 1.1291 -0.1357 0.3932 0.064 Uiso 1 1 calc R
C51 C 1.2006(4) -0.1831(3) 0.3649(4) 0.061(2) Uani 1 1 d .
H51 H 1.2243 -0.1912 0.3938 0.073 Uiso 1 1 calc R
C52 C 1.2224(4) -0.2041(3) 0.3231(4) 0.063(3) Uani 1 1 d .
H52 H 1.2600 -0.2274 0.3235 0.075 Uiso 1 1 calc R
C53 C 1.1900(5) -0.1916(4) 0.2807(4) 0.071(3) Uani 1 1 d .
H53 H 1.2069 -0.2049 0.2519 0.086 Uiso 1 1 calc R
C54 C 1.1327(5) -0.1593(3) 0.2807(3) 0.054(2) Uani 1 1 d .
H54 H 1.1088 -0.1516 0.2518 0.065 Uiso 1 1 calc R
C55 C 1.1400(3) 0.03113(19) 0.2676(2) 0.0275(13) Uani 1 1 d .
C56 C 1.1834(3) 0.02063(19) 0.2989(2) 0.0292(14) Uani 1 1 d .
C57 C 1.2399(4) 0.0131(2) 0.3340(3) 0.0374(16) Uani 1 1 d .
C58 C 1.2350(5) -0.0238(3) 0.3656(3) 0.064(3) Uani 1 1 d .
H58 H 1.1948 -0.0453 0.3641 0.077 Uiso 1 1 calc R
C59 C 1.2908(7) -0.0287(5) 0.3998(4) 0.095(4) Uani 1 1 d .
H59 H 1.2866 -0.0529 0.4226 0.114 Uiso 1 1 calc R
C60 C 1.3490(7) -0.0008(5) 0.4011(4) 0.099(5) Uani 1 1 d .
H60 H 1.3874 -0.0063 0.4235 0.118 Uiso 1 1 calc R
C61 C 1.3544(5) 0.0364(4) 0.3703(5) 0.083(4) Uani 1 1 d .
H61 H 1.3952 0.0574 0.3723 0.100 Uiso 1 1 calc R
C62 C 1.3006(4) 0.0429(2) 0.3364(4) 0.056(2) Uani 1 1 d .
H62 H 1.3051 0.0679 0.3145 0.067 Uiso 1 1 calc R
C63 C 1.1830(3) 0.15641(19) 0.3020(2) 0.0287(14) Uani 1 1 d .
C64 C 1.2357(4) 0.1565(2) 0.3405(3) 0.0330(15) Uani 1 1 d .
C65 C 1.2142(4) 0.1405(3) 0.3845(3) 0.052(2) Uani 1 1 d .
H65 H 1.1647 0.1299 0.3890 0.063 Uiso 1 1 calc R
C66 C 1.2630(5) 0.1394(3) 0.4217(3) 0.064(2) Uani 1 1 d .
H66 H 1.2481 0.1279 0.4518 0.077 Uiso 1 1 calc R
C67 C 1.3348(6) 0.1557(3) 0.4145(4) 0.081(3) Uani 1 1 d .
H67 H 1.3689 0.1561 0.4401 0.097 Uiso 1 1 calc R
C68 C 1.3572(5) 0.1714(3) 0.3706(5) 0.084(4) Uani 1 1 d .
H68 H 1.4068 0.1815 0.3658 0.100 Uiso 1 1 calc R
C69 C 1.3063(5) 0.1722(3) 0.3335(4) 0.070(3) Uani 1 1 d .
H69 H 1.3208 0.1837 0.3033 0.084 Uiso 1 1 calc R
C70 C 1.0777(3) 0.31517(18) 0.2941(2) 0.0245(12) Uani 1 1 d .
C71 C 1.0500(3) 0.34677(17) 0.3295(2) 0.0245(13) Uani 1 1 d .
C72 C 1.0917(3) 0.3568(2) 0.3695(3) 0.0330(15) Uani 1 1 d .
H72 H 1.1381 0.3417 0.3742 0.040 Uiso 1 1 calc R
C73 C 1.0661(4) 0.3887(2) 0.4027(3) 0.0446(18) Uani 1 1 d .
H73 H 1.0952 0.3955 0.4299 0.054 Uiso 1 1 calc R
C74 C 0.9990(4) 0.4105(2) 0.3965(3) 0.049(2) Uani 1 1 d .
H74 H 0.9816 0.4322 0.4195 0.058 Uiso 1 1 calc R
C75 C 0.9562(4) 0.4011(2) 0.3566(3) 0.0410(18) Uani 1 1 d .
H75 H 0.9096 0.4161 0.3526 0.049 Uiso 1 1 calc R
C76 C 0.9818(3) 0.36953(19) 0.3227(3) 0.0307(14) Uani 1 1 d .
H76 H 0.9533 0.3635 0.2951 0.037 Uiso 1 1 calc R
C77 C 0.7881(6) 0.1049(3) 0.4995(4) 0.073(3) Uani 1 1 d .
H77A H 0.7833 0.1068 0.4651 0.110 Uiso 1 1 calc R
H77B H 0.7740 0.0734 0.5101 0.110 Uiso 1 1 calc R
H77C H 0.8396 0.1112 0.5086 0.110 Uiso 1 1 calc R

loop_
_atom_site_aniso_label
_atom_site_aniso_U_11
_atom_site_aniso_U_22
_atom_site_aniso_U_33
_atom_site_aniso_U_23
_atom_site_aniso_U_13
_atom_site_aniso_U_12
Au1 0.02172(10) 0.01600(9) 0.03746(15) -0.00026(9) 0.00457(9) -0.00003(7)
Au2 0.02092(10) 0.02040(9) 0.03098(14) 0.00218(9) 0.00621(9) 0.00045(7)
Au3 0.02317(10) 0.02087(9) 0.02714(14) -0.00014(9) 0.00410(9) 0.00342(8)
Au4 0.02422(10) 0.01757(9) 0.03408(14) 0.00043(9) 0.00554(9) 0.00068(8)
Ag1 0.0270(2) 0.0239(2) 0.0611(4) 0.0112(2) 0.0068(2) -0.00135(17)
Ag2 0.0227(2) 0.02067(18) 0.0325(3) 0.00273(18) 0.00469(17) -0.00225(15)
Ag3 0.0424(3) 0.0221(2) 0.0310(3) 0.00081(18) 0.0029(2) -0.00627(18)
P1 0.0195(7) 0.0155(6) 0.0374(10) -0.0027(6) 0.0024(6) -0.0022(5)
P2 0.0269(7) 0.0149(6) 0.0378(10) -0.0002(6) 0.0090(7) 0.0028(5)
P3 0.0351(10) 0.0482(11) 0.0683(16) 0.0138(10) 0.0199(10) 0.0086(8)
F1 0.072(4) 0.121(5) 0.163(7) 0.046(5) 0.077(4) 0.028(4)
F2 0.062(3) 0.080(4) 0.146(6) 0.047(4) -0.014(4) 0.013(3)
F3 0.119(5) 0.047(3) 0.100(5) -0.004(3) 0.015(4) 0.021(3)
F4 0.087(3) 0.049(2) 0.052(3) 0.007(2) 0.012(3) 0.022(2)
F5 0.075(4) 0.070(3) 0.112(5) 0.013(3) -0.031(3) -0.011(3)
F6 0.049(3) 0.078(3) 0.070(4) 0.016(3) 0.026(2) 0.010(2)
O1 0.065(4) 0.066(4) 0.111(6) 0.000(4) 0.032(4) 0.001(3)
O2 0.28(3) 0.071(10) 0.077(13) 0.015(8) -0.096(14) 0.039(13)
C1 0.027(3) 0.030(3) 0.040(4) 0.007(3) -0.001(3) -0.014(2)
C2 0.038(4) 0.045(4) 0.105(8) -0.007(5) -0.023(5) 0.001(3)
C3 0.047(5) 0.084(7) 0.118(10) 0.029(7) -0.041(6) -0.011(5)
C4 0.075(6) 0.066(6) 0.078(8) 0.026(5) -0.036(6) -0.051(5)
C5 0.078(6) 0.060(5) 0.033(5) 0.008(4) -0.017(4) -0.033(5)
C6 0.057(4) 0.040(4) 0.036(4) 0.002(3) -0.005(4) -0.017(3)
C7 0.021(3) 0.024(3) 0.032(4) -0.007(2) 0.002(2) -0.011(2)
C8 0.028(3) 0.036(3) 0.034(4) -0.009(3) 0.005(3) -0.002(2)
C9 0.030(3) 0.055(4) 0.040(5) -0.002(3) 0.000(3) -0.007(3)
C10 0.028(3) 0.058(4) 0.038(5) 0.009(3) 0.002(3) -0.012(3)
C11 0.034(3) 0.036(3) 0.043(5) 0.011(3) -0.004(3) -0.006(3)
C12 0.025(3) 0.024(3) 0.042(4) -0.003(3) -0.003(3) -0.005(2)
C13 0.019(3) 0.020(3) 0.044(4) -0.001(2) 0.005(3) -0.002(2)
C14 0.021(3) 0.024(3) 0.033(4) 0.000(2) 0.008(2) 0.000(2)
C15 0.028(3) 0.018(2) 0.041(4) 0.002(2) 0.012(3) 0.000(2)
C16 0.024(3) 0.024(3) 0.034(4) 0.001(2) 0.010(3) 0.004(2)
C17 0.025(3) 0.021(2) 0.027(4) -0.005(2) 0.006(2) 0.006(2)
C18 0.039(4) 0.019(3) 0.051(5) 0.001(3) -0.002(3) 0.001(2)
C19 0.042(4) 0.025(3) 0.060(5) -0.002(3) -0.002(4) 0.012(3)
C20 0.031(3) 0.048(4) 0.060(6) -0.009(4) 0.001(3) 0.019(3)
C21 0.029(3) 0.048(4) 0.077(6) 0.004(4) 0.015(4) 0.002(3)
C22 0.032(3) 0.035(3) 0.053(5) 0.001(3) 0.015(3) 0.006(3)
C23 0.032(3) 0.022(3) 0.034(4) -0.004(2) 0.008(3) 0.007(2)
C24 0.035(3) 0.030(3) 0.048(5) -0.004(3) 0.004(3) 0.002(3)
C25 0.033(3) 0.040(4) 0.053(5) -0.010(3) -0.003(3) 0.005(3)
C26 0.040(4) 0.061(5) 0.050(5) -0.011(4) -0.003(4) 0.013(3)
C27 0.060(5) 0.073(6) 0.041(5) 0.012(4) -0.002(4) -0.003(4)
C28 0.049(4) 0.050(4) 0.042(5) 0.002(4) 0.005(4) -0.009(3)
C29 0.022(3) 0.026(3) 0.032(4) -0.002(3) 0.002(3) 0.000(2)
C30 0.025(3) 0.020(2) 0.040(4) 0.001(3) 0.005(3) 0.004(2)
C31 0.034(3) 0.022(3) 0.031(4) 0.000(3) 0.005(3) 0.002(2)
C32 0.037(3) 0.020(3) 0.034(4) -0.004(2) -0.001(3) 0.005(2)
C33 0.055(4) 0.032(3) 0.042(5) 0.003(3) -0.005(4) -0.007(3)
C34 0.058(5) 0.053(4) 0.054(6) -0.009(4) -0.009(4) -0.015(4)
C35 0.078(6) 0.056(5) 0.041(5) -0.006(4) -0.017(4) -0.004(4)
C36 0.090(6) 0.052(4) 0.033(5) 0.004(4) -0.001(4) -0.005(4)
C37 0.064(5) 0.026(3) 0.036(5) -0.003(3) -0.002(4) -0.006(3)
C38 0.026(3) 0.019(2) 0.033(4) -0.005(2) 0.007(3) 0.002(2)
C39 0.028(3) 0.016(2) 0.043(4) 0.001(3) 0.007(3) -0.002(2)
C40 0.024(3) 0.020(3) 0.048(5) 0.001(3) 0.006(3) -0.002(2)
C41 0.032(3) 0.022(3) 0.037(4) -0.003(3) 0.001(3) -0.005(2)
C42 0.030(3) 0.041(4) 0.047(5) -0.003(3) -0.003(3) -0.004(3)
C43 0.037(4) 0.053(4) 0.057(6) 0.000(4) -0.014(4) -0.011(3)
C44 0.057(5) 0.049(4) 0.039(5) 0.003(4) -0.010(4) -0.013(3)
C45 0.049(4) 0.046(4) 0.044(5) 0.000(3) 0.011(4) -0.011(3)
C46 0.036(3) 0.033(3) 0.040(5) 0.003(3) 0.000(3) -0.005(3)
C47 0.031(3) 0.017(2) 0.051(5) 0.008(3) 0.010(3) -0.002(2)
C48 0.036(3) 0.024(3) 0.056(5) 0.012(3) 0.013(3) 0.002(3)
C49 0.025(3) 0.028(3) 0.066(6) 0.008(3) 0.009(3) 0.002(2)
C50 0.043(4) 0.053(4) 0.064(6) 0.002(4) 0.002(4) 0.008(3)
C51 0.038(4) 0.064(5) 0.080(7) 0.028(5) -0.001(4) 0.011(4)
C52 0.037(4) 0.049(4) 0.102(8) 0.011(5) 0.012(5) 0.015(3)
C53 0.052(5) 0.094(7) 0.069(7) -0.004(6) 0.006(5) 0.039(5)
C54 0.054(5) 0.065(5) 0.045(5) -0.005(4) 0.008(4) 0.016(4)
C55 0.021(3) 0.023(3) 0.039(4) -0.001(3) 0.008(3) -0.001(2)
C56 0.028(3) 0.019(2) 0.040(4) -0.004(3) 0.007(3) -0.002(2)
C57 0.036(3) 0.038(3) 0.038(4) -0.004(3) 0.008(3) 0.016(3)
C58 0.048(5) 0.087(6) 0.057(6) 0.027(5) 0.011(4) 0.034(4)
C59 0.076(7) 0.157(11) 0.054(7) 0.034(7) 0.009(6) 0.074(8)
C60 0.086(8) 0.136(11) 0.074(9) -0.046(8) -0.041(7) 0.079(8)
C61 0.059(6) 0.071(6) 0.119(10) -0.051(7) -0.046(6) 0.029(5)
C62 0.045(4) 0.035(4) 0.088(7) -0.022(4) -0.020(4) 0.012(3)
C63 0.028(3) 0.020(3) 0.038(4) 0.006(3) 0.008(3) 0.001(2)
C64 0.042(4) 0.022(3) 0.035(4) -0.007(3) -0.005(3) 0.008(2)
C65 0.045(4) 0.074(5) 0.038(5) -0.012(4) -0.007(4) 0.021(4)
C66 0.071(6) 0.074(6) 0.049(6) -0.008(5) -0.015(5) 0.021(5)
C67 0.107(8) 0.043(4) 0.093(9) 0.008(5) -0.061(7) -0.018(5)
C68 0.055(5) 0.056(5) 0.140(11) 0.039(6) -0.044(6) -0.029(4)
C69 0.055(5) 0.054(5) 0.100(8) 0.040(5) -0.037(5) -0.024(4)
C70 0.018(2) 0.019(2) 0.036(4) 0.002(2) -0.001(2) -0.003(2)
C71 0.022(3) 0.017(2) 0.035(4) 0.000(2) 0.007(2) -0.0026(19)
C72 0.029(3) 0.030(3) 0.040(4) 0.002(3) 0.001(3) 0.000(2)
C73 0.044(4) 0.043(4) 0.047(5) -0.017(3) 0.006(3) -0.010(3)
C74 0.044(4) 0.037(3) 0.065(6) -0.020(4) 0.018(4) -0.004(3)
C75 0.030(3) 0.025(3) 0.067(6) -0.001(3) 0.014(3) 0.000(2)
C76 0.028(3) 0.022(3) 0.042(4) -0.001(3) 0.005(3) -0.002(2)
C77 0.084(7) 0.066(6) 0.069(7) 0.017(5) -0.007(5) 0.017(5)

loop_
_atom_type_symbol
_atom_type_description
_atom_type_scat_dispersion_real
_atom_type_scat_dispersion_imag
_atom_type_scat_source
C C 0.0033 0.0016 'International Tables Vol C Tables 4.2.6.8 and 6.1.1.4'
H H 0.0000 0.0000 'International Tables Vol C Tables 4.2.6.8 and 6.1.1.4'
O O 0.0106 0.0060 'International Tables Vol C Tables 4.2.6.8 and 6.1.1.4'
F F 0.0171 0.0103 'International Tables Vol C Tables 4.2.6.8 and 6.1.1.4'
P P 0.1023 0.0942 'International Tables Vol C Tables 4.2.6.8 and 6.1.1.4'
Ag Ag -0.8971 1.1015 'International Tables Vol C Tables 4.2.6.8 and 6.1.1.4'
Au Au -2.0133 8.8022 'International Tables Vol C Tables 4.2.6.8 and 6.1.1.4'

loop_
_geom_angle_atom_site_label_1
_geom_angle_atom_site_label_2
_geom_angle_atom_site_label_3
_geom_angle
_geom_angle_site_symmetry_1
_geom_angle_site_symmetry_3
C47 Au1 P1 172.63(16) . .
C47 Au1 Au2 101.16(16) . .
P1 Au1 Au2 86.18(4) . .
C47 Au1 Ag1 43.87(15) . .
P1 Au1 Ag1 143.17(4) . .
Au2 Au1 Ag1 58.092(10) . .
C55 Au2 C39 174.1(2) 4_755 .
C55 Au2 Ag2 134.95(16) 4_755 .
C39 Au2 Ag2 50.95(16) . .
C55 Au2 Au1 93.17(16) 4_755 .
C39 Au2 Au1 81.76(15) . .
Ag2 Au2 Au1 127.185(12) . .
C55 Au2 Ag1 117.59(15) 4_755 .
C39 Au2 Ag1 62.92(16) . .
Ag2 Au2 Ag1 73.044(13) . .
Au1 Au2 Ag1 64.116(10) . .
C55 Au2 Ag2 60.53(16) 4_755 4_755
C39 Au2 Ag2 125.19(16) . 4_755
Ag2 Au2 Ag2 74.811(16) . 4_755
Au1 Au2 Ag2 149.616(12) . 4_755
Ag1 Au2 Ag2 112.551(14) . 4_755
C55 Au2 Ag1 47.23(16) 4_755 4_755
C39 Au2 Ag1 134.05(16) . 4_755
Ag2 Au2 Ag1 113.780(14) . 4_755
Au1 Au2 Ag1 80.572(12) . 4_755
Ag1 Au2 Ag1 71.19(2) . 4_755
Ag2 Au2 Ag1 70.421(14) 4_755 4_755
C55 Au2 Au2 89.27(16) 4_755 4_755
C39 Au2 Au2 95.64(17) . 4_755
Ag2 Au2 Au2 58.146(10) . 4_755
Au1 Au2 Au2 114.912(6) . 4_755
Ag1 Au2 Au2 57.819(11) . 4_755
Ag2 Au2 Au2 54.777(10) 4_755 4_755
Ag1 Au2 Au2 55.680(10) 4_755 4_755
C38 Au3 C30 174.5(2) . .
C38 Au3 Ag3 128.29(16) . .
C30 Au3 Ag3 49.74(17) . .
C38 Au3 Ag2 122.38(15) . .
C30 Au3 Ag2 62.83(15) . .
Ag3 Au3 Ag2 72.883(13) . .
C38 Au3 Au4 85.23(15) . .
C30 Au3 Au4 89.25(15) . .
Ag3 Au3 Au4 76.738(11) . .
Ag2 Au3 Au4 147.758(12) . .
C38 Au3 Ag3 61.17(16) . 4_755
C30 Au3 Ag3 116.10(16) . 4_755
Ag3 Au3 Ag3 67.318(18) . 4_755
Ag2 Au3 Ag3 111.751(14) . 4_755
Au4 Au3 Ag3 64.527(10) . 4_755
C38 Au3 Ag2 48.88(15) . 4_755
C30 Au3 Ag2 135.89(16) . 4_755
Ag3 Au3 Ag2 110.306(14) . 4_755
Ag2 Au3 Ag2 73.978(16) . 4_755
Au4 Au3 Ag2 127.934(12) . 4_755
Ag3 Au3 Ag2 71.244(13) 4_755 4_755
C29 Au4 P2 173.57(16) . .
C29 Au4 Au3 100.47(15) . .
P2 Au4 Au3 85.95(3) . .
C29 Au4 Ag3 43.37(16) . 4_755
P2 Au4 Ag3 142.88(4) . 4_755
Au3 Au4 Ag3 57.981(10) . 4_755
C47 Ag1 C55 168.4(2) . .
C47 Ag1 C48 28.9(2) . .
C55 Ag1 C48 140.9(2) . .
C47 Ag1 C56 148.1(2) . .
C55 Ag1 C56 28.7(2) . .
C48 Ag1 C56 121.7(2) . .
C47 Ag1 Au2 95.35(15) . .
C55 Ag1 Au2 93.19(14) . .
C48 Ag1 Au2 123.83(15) . .
C56 Ag1 Au2 114.05(13) . .
C47 Ag1 Au2 138.70(19) . 4_755
C55 Ag1 Au2 40.11(17) . 4_755
C48 Ag1 Au2 140.24(19) . 4_755
C56 Ag1 Au2 68.73(15) . 4_755
Au2 Ag1 Au2 66.498(12) . 4_755
C47 Ag1 Au1 38.27(15) . .
C55 Ag1 Au1 150.98(14) . .
C48 Ag1 Au1 67.22(15) . .
C56 Ag1 Au1 160.37(14) . .
Au2 Ag1 Au1 57.792(10) . .
Au2 Ag1 Au1 116.974(17) 4_755 .
C39 Ag2 C38 172.5(2) . 4_755
C39 Ag2 C63 145.8(2) . .
C38 Ag2 C63 26.8(2) 4_755 .
C39 Ag2 Au2 42.25(17) . .
C38 Ag2 Au2 145.13(16) 4_755 .
C63 Ag2 Au2 170.23(15) . .
C39 Ag2 Au3 89.95(14) . .
C38 Ag2 Au3 94.47(14) 4_755 .
C63 Ag2 Au3 110.43(12) . .
Au2 Ag2 Au3 70.756(11) . .
C39 Ag2 Au2 96.67(16) . 4_755
C38 Ag2 Au2 87.97(15) 4_755 4_755
C63 Ag2 Au2 103.60(14) . 4_755
Au2 Ag2 Au2 67.078(12) . 4_755
Au3 Ag2 Au2 105.208(15) . 4_755
C39 Ag2 Au3 147.58(17) . 4_755
C38 Ag2 Au3 39.82(16) 4_755 4_755
C63 Ag2 Au3 66.54(14) . 4_755
Au2 Ag2 Au3 106.002(16) . 4_755
Au3 Ag2 Au3 68.340(12) . 4_755
Au2 Ag2 Au3 68.107(12) 4_755 4_755
C29 Ag3 C30 165.3(2) 4_755 .
C29 Ag3 C70 29.6(2) 4_755 .
C30 Ag3 C70 136.3(2) . .
C29 Ag3 C31 145.4(2) 4_755 .
C30 Ag3 C31 28.1(2) . .
C70 Ag3 C31 118.7(2) . .
C29 Ag3 Au3 138.63(15) 4_755 .
C30 Ag3 Au3 41.57(17) . .
C70 Ag3 Au3 136.41(12) . .
C31 Ag3 Au3 69.61(14) . .
C29 Ag3 Au3 94.41(16) 4_755 4_755
C30 Ag3 Au3 97.75(16) . 4_755
C70 Ag3 Au3 123.07(15) . 4_755
C31 Ag3 Au3 118.09(13) . 4_755
Au3 Ag3 Au3 69.373(12) . 4_755
C29 Ag3 Au4 37.69(16) 4_755 4_755
C30 Ag3 Au4 155.24(16) . 4_755
C70 Ag3 Au4 67.30(15) . 4_755
C31 Ag3 Au4 161.99(13) . 4_755
Au3 Ag3 Au4 119.060(17) . 4_755
Au3 Ag3 Au4 57.493(11) 4_755 4_755
C29 Ag3 Ag3 82.34(16) 4_755 4_755
C30 Ag3 Ag3 97.69(17) . 4_755
C70 Ag3 Ag3 93.66(14) . 4_755
C31 Ag3 Ag3 124.66(14) . 4_755
Au3 Ag3 Ag3 56.816(13) . 4_755
Au3 Ag3 Ag3 55.867(13) 4_755 4_755
Au4 Ag3 Ag3 69.218(17) 4_755 4_755
C13 P1 C1 104.5(3) . .
C13 P1 C7 104.7(3) . .
C1 P1 C7 106.1(3) . .
C13 P1 Au1 113.36(19) . .
C1 P1 Au1 113.5(2) . .
C7 P1 Au1 113.77(19) . .
C16 P2 C23 104.2(3) . .
C16 P2 C17 102.6(3) . .
C23 P2 C17 108.2(3) . .
C16 P2 Au4 114.4(2) . .
C23 P2 Au4 114.4(2) . .
C17 P2 Au4 112.0(2) . .
F1 P3 F6 176.8(4) . .
F1 P3 F5 93.1(4) . .
F6 P3 F5 89.8(3) . .
F1 P3 F2 91.6(4) . .
F6 P3 F2 89.8(3) . .
F5 P3 F2 91.7(3) . .
F1 P3 F4 89.3(3) . .
F6 P3 F4 89.3(3) . .
F5 P3 F4 89.3(3) . .
F2 P3 F4 178.6(3) . .
F1 P3 F3 87.8(4) . .
F6 P3 F3 89.2(3) . .
F5 P3 F3 178.4(3) . .
F2 P3 F3 89.5(3) . .
F4 P3 F3 89.5(3) . .
C77 O1 H1O 120.9 . .
H2A O2 H2B 110.2 . .
C2 C1 C6 118.4(7) . .
C2 C1 P1 122.5(6) . .
C6 C1 P1 119.0(5) . .
C1 C2 C3 118.9(9) . .
C1 C2 H2 120.5 . .
C3 C2 H2 120.5 . .
C4 C3 C2 121.2(9) . .
C4 C3 H3 119.4 . .
C2 C3 H3 119.4 . .
C5 C4 C3 120.6(9) . .
C5 C4 H4 119.7 . .
C3 C4 H4 119.7 . .
C4 C5 C6 119.5(9) . .
C4 C5 H5 120.3 . .
C6 C5 H5 120.3 . .
C1 C6 C5 121.4(8) . .
C1 C6 H6 119.3 . .
C5 C6 H6 119.3 . .
C8 C7 C12 120.3(6) . .
C8 C7 P1 122.0(5) . .
C12 C7 P1 117.4(5) . .
C9 C8 C7 119.8(6) . .
C9 C8 H8 120.1 . .
C7 C8 H8 120.1 . .
C8 C9 C10 120.3(7) . .
C8 C9 H9 119.9 . .
C10 C9 H9 119.9 . .
C11 C10 C9 119.5(6) . .
C11 C10 H10 120.3 . .
C9 C10 H10 120.3 . .
C10 C11 C12 120.7(6) . .
C10 C11 H11 119.7 . .
C12 C11 H11 119.7 . .
C11 C12 C7 119.4(6) . .
C11 C12 H12 120.3 . .
C7 C12 H12 120.3 . .
C14 C13 P1 175.2(6) . .
C13 C14 C15 178.1(7) . .
C16 C15 C14 178.8(8) . .
C15 C16 P2 176.0(6) . .
C18 C17 C22 119.9(5) . .
C18 C17 P2 118.0(5) . .
C22 C17 P2 122.1(4) . .
C19 C18 C17 119.8(6) . .
C19 C18 H18 120.1 . .
C17 C18 H18 120.1 . .
C20 C19 C18 120.7(6) . .
C20 C19 H19 119.6 . .
C18 C19 H19 119.6 . .
C19 C20 C21 120.3(6) . .
C19 C20 H20 119.8 . .
C21 C20 H20 119.8 . .
C22 C21 C20 119.8(7) . .
C22 C21 H21 120.1 . .
C20 C21 H21 120.1 . .
C21 C22 C17 119.5(6) . .
C21 C22 H22 120.3 . .
C17 C22 H22 120.3 . .
C28 C23 C24 119.1(7) . .
C28 C23 P2 121.8(5) . .
C24 C23 P2 119.1(5) . .
C25 C24 C23 120.1(7) . .
C25 C24 H24 119.9 . .
C23 C24 H24 119.9 . .
C26 C25 C24 120.0(7) . .
C26 C25 H25 120.0 . .
C24 C25 H25 120.0 . .
C25 C26 C27 120.1(8) . .
C25 C26 H26 119.9 . .
C27 C26 H26 119.9 . .
C28 C27 C26 120.1(8) . .
C28 C27 H27 119.9 . .
C26 C27 H27 119.9 . .
C27 C28 C23 120.4(7) . .
C27 C28 H28 119.8 . .
C23 C28 H28 119.8 . .
C70 C29 Au4 175.8(5) 4_755 .
C70 C29 Ag3 84.3(4) 4_755 4_755
Au4 C29 Ag3 98.9(2) . 4_755
C31 C30 Au3 173.8(5) . .
C31 C30 Ag3 88.1(4) . .
Au3 C30 Ag3 88.7(3) . .
C30 C31 C32 173.9(6) . .
C30 C31 Ag3 63.7(4) . .
C32 C31 Ag3 121.9(4) . .
C33 C32 C37 118.7(6) . .
C33 C32 C31 121.4(6) . .
C37 C32 C31 119.8(6) . .
C32 C33 C34 120.2(7) . .
C32 C33 H33 119.9 . .
C34 C33 H33 119.9 . .
C35 C34 C33 120.4(7) . .
C35 C34 H34 119.8 . .
C33 C34 H34 119.8 . .
C36 C35 C34 119.7(8) . .
C36 C35 H35 120.2 . .
C34 C35 H35 120.2 . .
C35 C36 C37 120.8(8) . .
C35 C36 H36 119.6 . .
C37 C36 H36 119.6 . .
C32 C37 C36 120.2(7) . .
C32 C37 H37 119.9 . .
C36 C37 H37 119.9 . .
C63 C38 Au3 175.1(5) 4_755 .
C63 C38 Ag2 91.9(4) 4_755 4_755
Au3 C38 Ag2 91.3(2) . 4_755
C40 C39 Au2 168.4(5) . .
C40 C39 Ag2 104.8(4) . .
Au2 C39 Ag2 86.8(3) . .
C39 C40 C41 173.7(6) . .
C42 C41 C46 118.1(7) . .
C42 C41 C40 122.5(6) . .
C46 C41 C40 119.3(6) . .
C43 C42 C41 120.2(7) . .
C43 C42 H42 119.9 . .
C41 C42 H42 119.9 . .
C42 C43 C44 121.0(7) . .
C42 C43 H43 119.5 . .
C44 C43 H43 119.5 . .
C45 C44 C43 119.6(8) . .
C45 C44 H44 120.2 . .
C43 C44 H44 120.2 . .
C44 C45 C46 120.5(7) . .
C44 C45 H45 119.8 . .
C46 C45 H45 119.8 . .
C45 C46 C41 120.6(6) . .
C45 C46 H46 119.7 . .
C41 C46 H46 119.7 . .
C48 C47 Au1 174.9(5) . .
C48 C47 Ag1 87.2(4) . .
Au1 C47 Ag1 97.9(2) . .
C47 C48 C49 171.6(7) . .
C47 C48 Ag1 63.9(3) . .
C49 C48 Ag1 124.2(4) . .
C54 C49 C50 119.5(7) . .
C54 C49 C48 120.4(7) . .
C50 C49 C48 120.0(7) . .
C51 C50 C49 119.7(8) . .
C51 C50 H50 120.1 . .
C49 C50 H50 120.1 . .
C50 C51 C52 119.7(9) . .
C50 C51 H51 120.2 . .
C52 C51 H51 120.2 . .
C53 C52 C51 120.8(7) . .
C53 C52 H52 119.6 . .
C51 C52 H52 119.6 . .
C52 C53 C54 119.2(9) . .
C52 C53 H53 120.4 . .
C54 C53 H53 120.4 . .
C49 C54 C53 121.1(8) . .
C49 C54 H54 119.5 . .
C53 C54 H54 119.5 . .
C56 C55 Au2 174.9(5) . 4_755
C56 C55 Ag1 87.3(4) . .
Au2 C55 Ag1 92.7(2) 4_755 .
C55 C56 C57 173.0(6) . .
C55 C56 Ag1 64.0(4) . .
C57 C56 Ag1 122.9(4) . .
C58 C57 C62 119.0(8) . .
C58 C57 C56 120.9(7) . .
C62 C57 C56 120.1(7) . .
C57 C58 C59 118.3(10) . .
C57 C58 H58 120.8 . .
C59 C58 H58 120.8 . .
C60 C59 C58 122.1(11) . .
C60 C59 H59 118.9 . .
C58 C59 H59 118.9 . .
C59 C60 C61 120.2(10) . .
C59 C60 H60 119.9 . .
C61 C60 H60 119.9 . .
C62 C61 C60 119.7(10) . .
C62 C61 H61 120.1 . .
C60 C61 H61 120.1 . .
C61 C62 C57 120.6(9) . .
C61 C62 H62 119.7 . .
C57 C62 H62 119.7 . .
C38 C63 C64 175.9(7) 4_755 .
C38 C63 Ag2 61.4(4) 4_755 .
C64 C63 Ag2 122.6(4) . .
C69 C64 C65 120.1(7) . .
C69 C64 C63 120.3(7) . .
C65 C64 C63 119.6(6) . .
C66 C65 C64 121.2(8) . .
C66 C65 H65 119.4 . .
C64 C65 H65 119.4 . .
C65 C66 C67 118.5(10) . .
C65 C66 H66 120.8 . .
C67 C66 H66 120.8 . .
C68 C67 C66 120.8(9) . .
C68 C67 H67 119.6 . .
C66 C67 H67 119.6 . .
C67 C68 C69 119.5(9) . .
C67 C68 H68 120.3 . .
C69 C68 H68 120.3 . .
C64 C69 C68 119.8(9) . .
C64 C69 H69 120.1 . .
C68 C69 H69 120.1 . .
C29 C70 C71 171.5(6) 4_755 .
C29 C70 Ag3 66.1(3) 4_755 .
C71 C70 Ag3 122.3(4) . .
C72 C71 C76 119.4(6) . .
C72 C71 C70 120.7(5) . .
C76 C71 C70 119.8(6) . .
C73 C72 C71 120.5(6) . .
C73 C72 H72 119.7 . .
C71 C72 H72 119.7 . .
C74 C73 C72 120.2(7) . .
C74 C73 H73 119.9 . .
C72 C73 H73 119.9 . .
C73 C74 C75 120.3(7) . .
C73 C74 H74 119.8 . .
C75 C74 H74 119.8 . .
C74 C75 C76 120.0(6) . .
C74 C75 H75 120.0 . .
C76 C75 H75 120.0 . .
C75 C76 C71 119.5(6) . .
C75 C76 H76 120.2 . .
C71 C76 H76 120.2 . .
O1 C77 H77A 109.5 . .
O1 C77 H77B 109.5 . .
H77A C77 H77B 109.5 . .
O1 C77 H77C 109.5 . .
H77A C77 H77C 109.5 . .
H77B C77 H77C 109.5 . .

loop_
_geom_bond_atom_site_label_1
_geom_bond_atom_site_label_2
_geom_bond_distance
_geom_bond_site_symmetry_2
_geom_bond_publ_flag
Au1 C47 2.006(6) . yes
Au1 P1 2.2682(14) . yes
Au1 Au2 3.0179(3) . yes
Au1 Ag1 3.2090(5) . yes
Au2 C55 2.001(7) 4_755 ?
Au2 C39 2.008(7) . yes
Au2 Ag2 2.9818(5) . yes
Au2 Ag1 3.0279(5) . yes
Au2 Ag2 3.1004(5) 4_755 ?
Au2 Ag1 3.1028(6) 4_755 ?
Au2 Au2 3.3619(4) 4_755 ?
Au3 C38 1.994(7) . yes
Au3 C30 2.001(7) . yes
Au3 Ag3 3.0146(5) . yes
Au3 Ag2 3.0279(5) . yes
Au3 Au4 3.0316(3) . yes
Au3 Ag3 3.0480(5) 4_755 ?
Au3 Ag2 3.1138(5) 4_755 ?
Au4 C29 2.009(6) . yes
Au4 P2 2.2713(16) . yes
Au4 Ag3 3.2454(6) 4_755 ?
Ag1 C47 2.245(5) . yes
Ag1 C55 2.280(5) . yes
Ag1 C48 2.498(6) . yes
Ag1 C56 2.535(6) . yes
Ag1 Au2 3.1028(6) 4_755 ?
Ag2 C39 2.319(6) . yes
Ag2 C38 2.346(5) 4_755 ?
Ag2 C63 2.672(6) . yes
Ag2 Au2 3.1004(5) 4_755 ?
Ag2 Au3 3.1137(5) 4_755 ?
Ag3 C29 2.256(6) 4_755 ?
Ag3 C30 2.301(6) . yes
Ag3 C70 2.455(5) . yes
Ag3 C31 2.564(6) . yes
Ag3 Au3 3.0479(5) 4_755 ?
Ag3 Au4 3.2454(6) 4_755 ?
Ag3 Ag3 3.3603(10) 4_755 ?
P1 C13 1.756(5) . ?
P1 C1 1.798(7) . ?
P1 C7 1.812(6) . ?
P2 C16 1.756(5) . ?
P2 C23 1.808(7) . ?
P2 C17 1.819(5) . ?
P3 F1 1.573(5) . ?
P3 F6 1.575(5) . ?
P3 F5 1.577(6) . ?
P3 F2 1.585(6) . ?
P3 F4 1.593(5) . ?
P3 F3 1.611(6) . ?
O1 C77 1.381(10) . ?
O1 H1O 0.9892 . ?
O2 H2A 0.9653 . ?
O2 H2B 0.8458 . ?
C1 C2 1.378(10) . ?
C1 C6 1.381(10) . ?
C2 C3 1.388(12) . ?
C2 H2 0.9500 . ?
C3 C4 1.362(15) . ?
C3 H3 0.9500 . ?
C4 C5 1.332(13) . ?
C4 H4 0.9500 . ?
C5 C6 1.385(10) . ?
C5 H5 0.9500 . ?
C6 H6 0.9500 . ?
C7 C8 1.390(8) . ?
C7 C12 1.391(8) . ?
C8 C9 1.376(10) . ?
C8 H8 0.9500 . ?
C9 C10 1.396(10) . ?
C9 H9 0.9500 . ?
C10 C11 1.383(10) . ?
C10 H10 0.9500 . ?
C11 C12 1.383(9) . ?
C11 H11 0.9500 . ?
C12 H12 0.9500 . ?
C13 C14 1.190(7) . ?
C14 C15 1.372(7) . ?
C15 C16 1.201(7) . ?
C17 C18 1.382(8) . ?
C17 C22 1.395(8) . ?
C18 C19 1.376(9) . ?
C18 H18 0.9500 . ?
C19 C20 1.361(10) . ?
C19 H19 0.9500 . ?
C20 C21 1.387(10) . ?
C20 H20 0.9500 . ?
C21 C22 1.382(9) . ?
C21 H21 0.9500 . ?
C22 H22 0.9500 . ?
C23 C28 1.377(10) . ?
C23 C24 1.395(8) . ?
C24 C25 1.372(10) . ?
C24 H24 0.9500 . ?
C25 C26 1.370(11) . ?
C25 H25 0.9500 . ?
C26 C27 1.379(11) . ?
C26 H26 0.9500 . ?
C27 C28 1.369(11) . ?
C27 H27 0.9500 . ?
C28 H28 0.9500 . ?
C29 C70 1.220(8) 4_755 ?
C29 Ag3 2.256(6) 4_755 ?
C30 C31 1.210(9) . ?
C31 C32 1.432(9) . ?
C32 C33 1.381(9) . ?
C32 C37 1.385(10) . ?
C33 C34 1.386(11) . ?
C33 H33 0.9500 . ?
C34 C35 1.375(12) . ?
C34 H34 0.9500 . ?
C35 C36 1.355(11) . ?
C35 H35 0.9500 . ?
C36 C37 1.387(11) . ?
C36 H36 0.9500 . ?
C37 H37 0.9500 . ?
C38 C63 1.203(9) 4_755 ?
C38 Ag2 2.346(5) 4_755 ?
C39 C40 1.212(9) . ?
C40 C41 1.430(10) . ?
C41 C42 1.398(9) . ?
C41 C46 1.402(9) . ?
C42 C43 1.373(11) . ?
C42 H42 0.9500 . ?
C43 C44 1.379(11) . ?
C43 H43 0.9500 . ?
C44 C45 1.371(10) . ?
C44 H44 0.9500 . ?
C45 C46 1.378(11) . ?
C45 H45 0.9500 . ?
C46 H46 0.9500 . ?
C47 C48 1.210(8) . ?
C48 C49 1.451(8) . ?
C49 C54 1.367(11) . ?
C49 C50 1.405(11) . ?
C50 C51 1.380(10) . ?
C50 H50 0.9500 . ?
C51 C52 1.384(13) . ?
C51 H51 0.9500 . ?
C52 C53 1.380(13) . ?
C52 H52 0.9500 . ?
C53 C54 1.384(11) . ?
C53 H53 0.9500 . ?
C54 H54 0.9500 . ?
C55 C56 1.219(9) . ?
C55 Au2 2.001(7) 4_755 ?
C56 C57 1.438(10) . ?
C57 C58 1.383(10) . ?
C57 C62 1.386(10) . ?
C58 C59 1.403(14) . ?
C58 H58 0.9500 . ?
C59 C60 1.317(17) . ?
C59 H59 0.9500 . ?
C60 C61 1.376(17) . ?
C60 H60 0.9500 . ?
C61 C62 1.375(12) . ?
C61 H61 0.9500 . ?
C62 H62 0.9500 . ?
C63 C38 1.203(9) 4_755 ?
C63 C64 1.446(9) . ?
C64 C69 1.364(10) . ?
C64 C65 1.381(11) . ?
C65 C66 1.374(11) . ?
C65 H65 0.9500 . ?
C66 C67 1.389(13) . ?
C66 H66 0.9500 . ?
C67 C68 1.380(15) . ?
C67 H67 0.9500 . ?
C68 C69 1.395(12) . ?
C68 H68 0.9500 . ?
C69 H69 0.9500 . ?
C70 C29 1.220(8) 4_755 ?
C70 C71 1.437(8) . ?
C71 C72 1.389(9) . ?
C71 C76 1.404(8) . ?
C72 C73 1.386(9) . ?
C72 H72 0.9500 . ?
C73 C74 1.372(10) . ?
C73 H73 0.9500 . ?
C74 C75 1.392(11) . ?
C74 H74 0.9500 . ?
C75 C76 1.394(9) . ?
C75 H75 0.9500 . ?
C76 H76 0.9500 . ?
C77 H77A 0.9800 . ?
C77 H77B 0.9800 . ?
C77 H77C 0.9800 . ?

loop_
_geom_hbond_atom_site_label_D
_geom_hbond_atom_site_label_H
_geom_hbond_atom_site_label_A
_geom_hbond_distance_DH
_geom_hbond_distance_HA
_geom_hbond_distance_DA
_geom_hbond_angle_DHA
_geom_hbond_publ_flag
O1 H1O F3 0.99 2.09 3.026(10) 158.1 yes
O1 H1O F4 0.99 2.54 3.240(9) 127.3 yes
O2 H2B F6 0.85 2.91 3.757(16) 176.8 yes
